data_2002983
loop_
_publ_author_name
'Evans, J.S.O.'
'Hanson, J.C.'
'Sleight, A.W.'

_publ_section_title
;
 Room-Temperature Superstructure of ZrV~2~O~7~
;
_journal_issue 6
_journal_name_full 'Acta Crystallographica Section B'
_journal_page_first 705
_journal_page_last 713
_journal_paper_doi 10.1107/S0108768198000962
_journal_volume 54
_journal_year 1998
_chemical_formula_moiety 'Zr1 V2 O7 '
_chemical_formula_sum 'O7 V2 Zr'
_chemical_formula_weight 305.0988
_symmetry_cell_setting cubic
_symmetry_space_group_name_Hall '-P 2ac 2ab 3'
_symmetry_space_group_name_H-M 'P a -3'
_atom_type_scat_source IntTabIV
_cell_angle_alpha 90.0
_cell_angle_beta 90.0
_cell_angle_gamma 90.0
_cell_formula_units_Z 108
_cell_length_a 26.296
_cell_length_b 26.296
_cell_length_c 26.296
_cell_measurement_temperature 298
_cell_volume 18183.148
_diffrn_measurement_device 'Fuji Image Plate system'
_diffrn_measurement_method '4\%/3\% \f'
_diffrn_radiation_type synchrotron
_diffrn_radiation_wavelength 1.088
_diffrn_reflns_av_R_equivalents 0.058
_diffrn_reflns_limit_h_max 27
_diffrn_reflns_limit_h_min 0
_diffrn_reflns_limit_k_max 28
_diffrn_reflns_limit_k_min 0
_diffrn_reflns_limit_l_max 39
_diffrn_reflns_limit_l_min 1
_diffrn_reflns_number 77208
_exptl_absorpt_coefficient_mu 4.11
_exptl_absorpt_correction_type none
_exptl_crystal_colour orange
_exptl_crystal_density_diffrn 3.009
_exptl_crystal_description cubic
_exptl_crystal_size_max 0.1
_exptl_crystal_size_mid 0.1
_exptl_crystal_size_min 0.1
_refine_diff_density_max 1.00
_refine_diff_density_min -2.39
_refine_ls_extinction_method 'Larson (1970) (equation 22)'
_refine_ls_goodness_of_fit_obs 0.905
_refine_ls_number_parameters 407
_refine_ls_number_reflns 6972
_refine_ls_R_factor_obs 0.0366
_refine_ls_shift/esd_max 0
_refine_ls_structure_factor_coef F
_refine_ls_weighting_scheme 'Third order Chebyshev polynomial, coefficients 0.280, 0.245, 0.056'
_refine_ls_wR_factor_obs 0.0414
_reflns_number_observed 6972
_reflns_number_total 10158
_reflns_observed_criterion I>3\s(I)
_cod_data_source_file cr0528.cif
_cod_data_source_block cr0528a
_cod_original_cell_volume 18183.15
_cod_original_formula_sum 'O7 V2 Zr1'
_cod_database_code 2002983

loop_
_atom_site_aniso_label
_atom_site_aniso_U_11
_atom_site_aniso_U_22
_atom_site_aniso_U_33
_atom_site_aniso_U_12
_atom_site_aniso_U_13
_atom_site_aniso_U_23
Zr(1) 0.00600(10) 0.00810(10) 0.00550(10) 0.00132(7) -0.00021(7) -0.00082(7)
Zr(2) 0.00570(10) 0.00590(10) 0.00790(10) 0.00077(7) -0.00131(7) -0.00219(7)
Zr(3) 0.00650(10) 0.00590(10) 0.00420(10) -0.00023(7) -0.00094(7) -0.00052(7)
Zr(4) 0.00730(10) 0.00640(10) 0.00650(10) -0.00202(7) 0.00134(7) -0.00119(7)
Zr(5) 0.00709(8) 0.00709(8) 0.00709(8) 0.00143(7) 0.00143(7) 0.00143(7)
Zr(6) 0.00710(10) 0.00710(10) 0.00710(10) -0.00240(10) -0.00240(10) 0.00240(10)
V(1) 0.0108(2) 0.0107(2) 0.0085(2) 0.00100(10) 0.00110(10) 0.00060(10)
V(2) 0.0113(2) 0.0086(2) 0.0093(2) 0.00160(10) 0.00210(10) 0.00110(10)
V(3) 0.0102(2) 0.0096(2) 0.0093(2) -0.00150(10) -0.00190(10) 0.00210(10)
V(4) 0.0096(2) 0.0101(2) 0.0100(2) -0.00250(10) -0.00170(10) 0.00130(10)
V(5) 0.0083(2) 0.0083(2) 0.0094(2) 0.00080(10) -0.00110(10) -0.00100(10)
V(6) 0.0105(2) 0.0079(2) 0.0113(2) 0.00080(10) -0.00150(10) -0.00080(10)
V(7) 0.0118(2) 0.0085(2) 0.0096(2) 0.00150(10) 0.00130(10) 0.00180(10)
V(8) 0.0105(2) 0.0100(2) 0.0080(2) 0.00180(10) 0.00190(10) 0.00140(10)
V(9) 0.01040(10) 0.01040(10) 0.01040(10) 0.00120(10) 0.00120(10) 0.00120(10)
V(10) 0.00910(10) 0.00910(10) 0.00910(10) -0.00200(10) 0.00200(10) -0.00200(10)
V(11) 0.00950(10) 0.00950(10) 0.00950(10) 0.00150(10) 0.00150(10) 0.00150(10)
O(11) 0.0260(10) 0.0149(9) 0.0230(10) 0.0082(8) 0.0001(8) 0.0038(8)
O(12) 0.0170(10) 0.0340(10) 0.0350(10) 0.0071(9) 0.0118(9) -0.0010(10)
O(13) 0.0380(10) 0.0170(10) 0.0134(9) 0.0023(9) 0.0067(8) 0.0028(7)
O(21) 0.0270(10) 0.0156(9) 0.0270(10) 0.0095(8) 0.0041(9) 0.0031(8)
O(22) 0.0450(10) 0.0300(10) 0.0170(10) 0.0030(10) 0.0080(10) 0.0136(9)
O(23) 0.0143(9) 0.0300(10) 0.0280(10) 0.0085(8) 0.0077(8) 0.0022(9)
O(31) 0.0390(10) 0.0420(10) 0.0200(10) 0.0010(10) -0.0110(10) 0.0150(10)
O(32) 0.0410(10) 0.0190(10) 0.0410(10) -0.0110(10) 0.0050(10) 0.0080(10)
O(33) 0.0160(10) 0.0400(10) 0.0340(10) -0.0073(9) -0.0081(9) -0.0110(10)
O(41) 0.0190(10) 0.0370(10) 0.0310(10) -0.0094(9) -0.0117(9) -0.0020(10)
O(42) 0.0360(10) 0.0170(10) 0.046(2) -0.0130(9) 0.0060(10) 0.0080(10)
O(43) 0.0300(10) 0.0360(10) 0.0150(10) 0.0070(10) -0.0052(8) 0.0074(9)
O(51) 0.0340(10) 0.0380(10) 0.0126(9) 0.0020(10) -0.0046(8) -0.0105(9)
O(52) 0.0124(9) 0.0360(10) 0.0270(10) 0.0070(8) -0.0073(8) -0.0028(9)
O(53) 0.0240(10) 0.0140(9) 0.0390(10) 0.0067(8) -0.0050(9) -0.0081(9)
O(61) 0.0260(10) 0.0154(9) 0.0270(10) 0.0094(8) 0.0026(9) -0.0021(8)
O(62) 0.0200(10) 0.0260(10) 0.0290(10) 0.0068(8) -0.0113(9) -0.0011(9)
O(63) 0.0310(10) 0.0300(10) 0.0210(10) -0.0005(9) -0.0076(9) -0.0131(9)
O(71) 0.0350(10) 0.0260(10) 0.0149(9) -0.0008(9) 0.0059(9) 0.0073(8)
O(72) 0.0360(10) 0.0200(10) 0.0300(10) 0.0097(9) 0.0010(10) 0.0123(9)
O(73) 0.0170(10) 0.0310(10) 0.0320(10) 0.0039(8) 0.0059(9) -0.0120(9)
O(81) 0.0330(10) 0.0160(10) 0.0340(10) 0.0094(9) 0.0030(10) 0.0101(9)
O(82) 0.0170(10) 0.0380(10) 0.0320(10) 0.0072(9) 0.0139(9) -0.0010(10)
O(83) 0.0300(10) 0.0340(10) 0.0134(9) -0.0040(10) 0.0021(8) 0.0037(8)
O(91) 0.0170(10) 0.0400(10) 0.0330(10) 0.0078(9) 0.0104(9) -0.0030(10)
O(101) 0.0154(9) 0.0270(10) 0.0240(10) -0.0091(8) 0.0066(8) -0.0048(8)
O(111) 0.0180(10) 0.0300(10) 0.0300(10) 0.0119(8) 0.0073(8) 0.0008(9)
O(108) 0.047(2) 0.0320(10) 0.0280(10) -0.0120(10) -0.0130(10) -0.0060(10)
O(207) 0.0380(10) 0.0330(10) 0.041(2) -0.0110(10) -0.0100(10) -0.0130(10)
O(304) 0.043(2) 0.046(2) 0.039(2) 0.0160(10) 0.0090(10) -0.0150(10)
O(506) 0.041(2) 0.0310(10) 0.048(2) -0.0130(10) 0.0140(10) 0.0120(10)
O(911) 0.0440(10) 0.0440(10) 0.0440(10) -0.0160(10) -0.0160(10) -0.0160(10)
O(1010) 0.041(2) 0.041(2) 0.041(2) 0.0120(10) -0.0120(10) 0.0120(10)

loop_
_atom_site_label
_atom_site_fract_x
_atom_site_fract_y
_atom_site_fract_z
_atom_site_U_iso_or_equiv
Zr(1) 0.497434(8) -0.001114(8) 0.165602(8) 0.0063
Zr(2) 0.500084(8) 0.326610(10) 0.164329(9) 0.0061
Zr(3) 0.496217(8) 0.170143(9) 0.343840(10) 0.0054
Zr(4) 0.331355(8) 0.162024(9) 0.166102(8) 0.0064
Zr(5) 0.334645(8) 0.334645(8) 0.334645(8) 0.0068
Zr(6) 0.5000 0.5000 0.0000 0.0064
V(1) 0.46207(2) 0.12653(2) 0.13145(2) 0.0099
V(2) 0.47030(2) 0.45683(2) 0.12993(2) 0.0094
V(3) 0.36952(2) 0.29152(2) 0.12774(2) 0.0094
V(4) 0.29521(2) 0.36857(2) 0.20539(2) 0.0096
V(5) 0.30164(2) 0.12878(2) 0.03361(2) 0.0086
V(6) 0.37478(2) 0.21139(2) -0.03950(2) 0.0097
V(7) 0.53727(2) 0.54143(2) 0.20594(2) 0.0096
V(8) 0.53403(2) 0.20035(2) 0.21313(2) 0.0092
V(9) 0.20147(2) 0.20147(2) 0.20147(2) 0.0103
V(10) 0.53834(2) -0.03834(2) 0.03834(2) 0.0087
V(11) 0.12459(2) 0.12459(2) 0.12459(2) 0.0093
O(11) 0.48004(8) 0.06539(8) 0.12620(8) 0.0193
O(12) 0.40009(8) 0.12892(9) 0.14660(9) 0.0237
O(13) 0.47258(9) 0.15725(8) 0.07648(8) 0.0197
O(21) 0.49048(8) 0.39627(8) 0.12804(8) 0.0205
O(22) 0.47260(10) 0.48128(9) 0.07129(8) 0.0231
O(23) 0.41032(8) 0.45904(8) 0.15181(9) 0.0202
O(31) 0.35240(10) 0.30830(10) 0.06917(9) 0.0259
O(32) 0.35650(10) 0.22994(9) 0.13590(10) 0.0281
O(33) 0.43193(8) 0.30130(10) 0.13571(9) 0.0242
O(41) 0.23557(8) 0.36060(9) 0.18436(9) 0.0238
O(42) 0.31330(10) 0.42848(9) 0.19510(10) 0.0257
O(43) 0.29834(9) 0.35604(9) 0.26787(8) 0.0232
O(51) 0.30180(9) 0.14271(9) 0.09573(8) 0.0227
O(52) 0.24174(8) 0.12759(9) 0.01154(9) 0.0209
O(53) 0.32893(8) 0.07216(8) 0.02455(9) 0.0214
O(61) 0.35597(8) 0.27237(8) -0.03702(8) 0.0201
O(62) 0.43498(8) 0.20653(8) -0.01851(9) 0.0218
O(63) 0.37015(9) 0.18931(9) -0.09934(8) 0.0229
O(71) 0.52060(9) 0.53508(8) 0.26734(8) 0.0221
O(72) 0.51715(9) 0.59745(8) 0.18395(9) 0.0237
O(73) 0.60074(8) 0.53739(9) 0.20051(9) 0.0229
O(81) 0.51072(9) 0.25854(8) 0.20207(9) 0.0231
O(82) 0.59407(8) 0.19718(9) 0.19242(9) 0.0229
O(83) 0.53230(9) 0.18804(9) 0.27580(8) 0.0234
O(91) 0.26222(8) 0.19510(10) 0.18376(9) 0.0248
O(101) 0.59815(8) -0.01624(8) 0.03707(8) 0.0194
O(111) 0.06452(8) 0.14578(9) 0.12622(9) 0.0217
O(108) 0.4973(10) 0.15500(10) 0.18070(10) 0.0307
O(207) 0.51010(10) 0.49200(10) 0.17070(10) 0.0323
O(304) 0.33620(10) 0.32710(10) 0.17300(10) 0.0363
O(506) 0.33570(10) 0.17590(10) 0.00040(10) 0.0335
O(911) 0.16284(9) 0.16284(9) 0.16284(9) 0.0360
O(1010) 0.5000 0.0000 0.0000 0.0361

loop_
_geom_angle_atom_site_label_1
_geom_angle_atom_site_label_2
_geom_angle_atom_site_label_3
_geom_angle
_geom_angle_publ_flag
Zr(1) O(11) V(1) 145.40(10) yes
Zr(4) O(12) V(1) 157.20(10) yes
Zr(1) O(13) V(1) 155.80(10) yes
Zr(2) O(21) V(2) 149.30(10) yes
Zr(6) O(22) V(2) 160.1(2) yes
Zr(3) O(23) V(2) 153.30(10) yes
Zr(2) O(31) V(3) 173.7(2) yes
Zr(4) O(32) V(3) 162.8(2) yes
Zr(2) O(33) V(3) 161.90(10) yes
Zr(4) O(41) V(4) 165.3(2) yes
Zr(3) O(42) V(4) 168.3(2) yes
Zr(5) O(43) V(4) 154.70(10) yes
Zr(4) O(51) V(5) 157.90(10) yes
Zr(3) O(52) V(5) 156.20(10) yes
Zr(1) O(53) V(5) 156.50(10) yes
Zr(2) O(61) V(6) 153.20(10) yes
Zr(1) O(62) V(6) 153.00(10) yes
Zr(5) O(63) V(6) 157.30(10) yes
Zr(1) O(71) V(7) 158.20(10) yes
Zr(3) O(72) V(7) 171.3(2) yes
Zr(2) O(73) V(7) 149.80(10) yes
Zr(2) O(81) V(8) 157.70(10) yes
Zr(4) O(82) V(8) 159.5(2) yes
Zr(3) O(83) V(8) 154.20(10) yes
Zr(3) O(111) V(11) 159.00(10) yes
Zr(4) O(91) V(9) 160.8(2) yes
Zr(1) O(101) V(10) 153.60(10) yes
V(1) O(108) V(8) 159.3(2) yes
V(2) O(207) V(7) 162.9(2) yes
V(3) O(304) V(4) 166.2(2) yes
V(5) O(506) V(6) 167.6(2) yes
V(9) O(911) V(11) 180 yes
V(10) O(101) V(10) 180 yes
O(11) Zr(1) O(13) 91.23(9) no
O(12) Zr(4) O(32) 89.40(10) no
O(11) Zr(1) O(53) 88.25(9) no
O(12) Zr(4) O(41) 90.80(10) no
O(13) Zr(1) O(53) 177.79(8) no
O(32) Zr(4) O(41) 88.60(10) no
O(11) Zr(1) O(62) 176.57(9) no
O(12) Zr(4) O(51) 90.20(10) no
O(13) Zr(1) O(62) 92.01(9) no
O(32) Zr(4) O(51) 89.40(10) no
O(53) Zr(1) O(62) 88.54(9) no
O(41) Zr(4) O(51) 177.69(9) no
O(11) Zr(1) O(71) 89.27(9) no
O(12) Zr(4) O(82) 89.90(10) no
O(13) Zr(1) O(71) 91.66(9) no
O(32) Zr(4) O(82) 178.80(10) no
O(53) Zr(1) O(71) 90.48(9) no
O(41) Zr(4) O(82) 90.50(10) no
O(62) Zr(1) O(71) 89.52(9) no
O(51) Zr(4) O(82) 91.60(10) no
O(11) Zr(1) O(101) 90.56(9) no
O(12) Zr(4) O(91) 178.63(9) no
O(13) Zr(1) O(101) 88.90(9) no
O(32) Zr(4) O(91) 90.20(10) no
O(53) Zr(1) O(101) 88.96(9) no
O(41) Zr(4) O(91) 90.50(10) no
O(62) Zr(1) O(101) 90.61(9) no
O(51) Zr(4) O(91) 88.50(10) no
O(71) Zr(1) O(101) 179.42(9) no
O(82) Zr(4) O(91) 90.50(10) no
O(21) Zr(2) O(31) 88.70(10) no
O(43) Zr(5) O(43) 88.00(10) no
O(21) Zr(2) O(33) 90.70(10) no
O(43) Zr(5) O(43) 88.00(10) no
O(31) Zr(2) O(33) 178.90(10) no
O(43) Zr(5) O(43) 88.00(10) no
O(21) Zr(2) O(61) 89.04(9) no
O(43) Zr(5) O(63) 90.30(10) no
O(31) Zr(2) O(61) 90.70(10) no
O(43) Zr(5) O(63) 90.82(9) no
O(33) Zr(2) O(61) 90.24(9) no
O(43) Zr(5) O(63) 177.98(9) no
O(21) Zr(2) O(73) 89.44(9) no
O(43) Zr(5) O(63) 90.82(9) no
O(31) Zr(2) O(73) 88.70(10) no
O(43) Zr(5) O(63) 177.98(9) no
O(33) Zr(2) O(73) 90.30(10) no
O(43) Zr(5) O(63) 90.30(10) no
O(61) Zr(2) O(73) 178.38(9) no
O(63) Zr(5) O(63) 90.82(9) no
O(21) Zr(2) O(81) 178.31(9) no
O(43) Zr(5) O(63) 177.98(9) no
O(31) Zr(2) O(81) 89.90(10) no
O(43) Zr(5) O(63) 90.30(10) no
O(33) Zr(2) O(81) 90.80(10) no
O(43) Zr(5) O(63) 90.82(9) no
O(61) Zr(2) O(81) 90.04(9) no
O(63) Zr(5) O(63) 90.82(9) no
O(73) Zr(2) O(81) 91.46(9) no
O(63) Zr(5) O(63) 90.82(9) no
O(23) Zr(3) O(42) 89.72(9) no
O(22) Zr(6) O(22) 180.0 no
O(23) Zr(3) O(52) 89.84(9) no
O(22) Zr(6) O(22) 91.00(10) no
O(42) Zr(3) O(52) 91.20(10) no
O(22) Zr(6) O(22) 89.00(10) no
O(23) Zr(3) O(72) 90.17(9) no
O(22) Zr(6) O(22) 89.00(10) no
O(42) Zr(3) O(72) 90.60(10) no
O(22) Zr(6) O(22) 91.00(10) no
O(52) Zr(3) O(72) 178.30(10) no
O(22) Zr(6) O(22) 180 no
O(23) Zr(3) O(83) 178.68(9) no
O(22) Zr(6) O(22) 89.00(10) no
O(42) Zr(3) O(83) 89.30(10) no
O(22) Zr(6) O(22) 91.00(10) no
O(52) Zr(3) O(83) 91.01(9) no
O(22) Zr(6) O(22) 91.00(10) no
O(72) Zr(3) O(83) 89.01(9) no
O(22) Zr(6) O(22) 89.00(10) no
O(23) Zr(3) O(111) 90.95(9) no
O(22) Zr(6) O(22) 91.00(10) no
O(42) Zr(3) O(111) 179.30(10) no
O(22) Zr(6) O(22) 89.00(10) no
O(52) Zr(3) O(111) 88.54(9) no
O(22) Zr(6) O(22) 89.00(10) no
O(72) Zr(3) O(111) 89.76(9) no
O(22) Zr(6) O(22) 91.00(10) no
O(83) Zr(3) O(111) 90.08(9) no
O(22) Zr(6) O(22) 180.0 no
O(11) V(1) O(12) 109.20(10) no
O(71) V(7) O(72) 109.70(10) no
O(11) V(1) O(13) 110.10(10) no
O(71) V(7) O(73) 109.60(10) no
O(12) V(1) O(13) 110.20(10) no
O(72) V(7) O(73) 110.00(10) no
O(11) V(1) O(108) 108.60(10) no
O(71) V(7) O(207) 109.20(10) no
O(12) V(1) O(108) 108.70(10) no
O(72) V(7) O(207) 110.10(10) no
O(13) V(1) O(108) 110.00(10) no
O(73) V(7) O(207) 108.30(10) no
O(21) V(2) O(22) 109.00(10) no
O(81) V(8) O(82) 109.50(10) no
O(21) V(2) O(23) 109.90(10) no
O(81) V(8) O(83) 109.70(10) no
O(22) V(2) O(23) 109.70(10) no
O(82) V(8) O(83) 109.60(10) no
O(21) V(2) O(207) 109.20(10) no
O(81) V(8) O(108) 109.60(10) no
O(22) V(2) O(207) 109.80(10) no
O(82) V(8) O(108) 109.10(10) no
O(23) V(2) O(207) 109.30(10) no
O(83) V(8) O(108) 109.30(10) no
O(31) V(3) O(32) 108.70(10) no
O(91) V(9) O(91) 109.51(9) no
O(31) V(3) O(33) 109.90(10) no
O(91) V(9) O(91) 109.51(9) no
O(32) V(3) O(33) 109.50(10) no
O(91) V(9) O(91) 109.51(9) no
O(31) V(3) O(304) 110.60(10) no
O(91) V(9) O(911) 109.44(9) no
O(32) V(3) O(304) 109.20(10) no
O(91) V(9) O(911) 109.44(9) no
O(33) V(3) O(304) 108.90(10) no
O(91) V(9) O(911) 109.44(9) no
O(41) V(4) O(42) 109.40(10) no
O(101) V(10) O(101) 109.67(8) no
O(41) V(4) O(43) 110.10(10) no
O(101) V(10) O(101) 109.67(8) no
O(42) V(4) O(43) 109.30(10) no
O(101) V(10) O(101) 109.67(8) no
O(41) V(4) O(304) 109.70(10) no
O(101) V(10) O(1010) 109.27(8) no
O(42) V(4) O(304) 109.50(10) no
O(101) V(10) O(1010) 109.27(8) no
O(43) V(4) O(304) 108.90(10) no
O(101) V(10) O(1010) 109.27(8) no
O(51) V(5) O(52) 110.10(10) no
O(111) V(11) O(111) 109.21(9) no
O(51) V(5) O(53) 109.50(10) no
O(111) V(11) O(111) 109.21(9) no
O(52) V(5) O(53) 109.70(10) no
O(111) V(11) O(111) 109.21(9) no
O(51) V(5) O(506) 109.20(10) no
O(111) V(11) O(911) 109.73(9) no
O(52) V(5) O(506) 108.60(10) no
O(111) V(11) O(911) 109.73(9) no
O(53) V(5) O(506) 109.80(10) no
O(111) V(11) O(911) 109.73(9) no
O(61) V(6) O(62) 109.70(10) no
O(61) V(6) O(63) 110.20(10) no
O(62) V(6) O(63) 110.40(10) no
O(61) V(6) O(506) 108.30(10) no
O(62) V(6) O(506) 108.50(10) no
O(63) V(6) O(506) 109.70(10) no

loop_
_geom_bond_atom_site_label_1
_geom_bond_atom_site_label_2
_geom_bond_distance
Zr(1) O(11) 2.084(2)
Zr(1) O(13) 2.075(2)
Zr(1) O(53) 2.083(2)
Zr(1) O(62) 2.071(2)
Zr(1) O(71) 2.059(2)
Zr(1) O(101) 2.070(2)
Zr(2) O(21) 2.081(2)
Zr(2) O(31) 2.068(2)
Zr(2) O(33) 2.055(2)
Zr(2) O(61) 2.078(2)
Zr(2) O(73) 2.066(2)
Zr(2) O(81) 2.066(2)
Zr(3) O(23) 2.060(2)
Zr(3) O(42) 2.061(2)
Zr(3) O(52) 2.067(2)
Zr(3) O(72) 2.076(2)
Zr(3) O(83) 2.079(2)
Zr(3) O(111) 2.063(2)
Zr(4) O(12) 2.071(2)
Zr(4) O(32) 2.063(2)
Zr(4) O(41) 2.067(2)
Zr(4) O(51) 2.070(2)
Zr(4) O(82) 2.062(2)
Zr(4) O(91) 2.068(2)
Zr(5) O(43) 2.076(2)
Zr(5) O(63) 2.069(2)
Zr(6) O(22) 2.068(2)
V(1) O(11) 1.681(2)
V(1) O(12) 1.679(2)
V(1) O(13) 1.679(2)
V(2) O(22) 1.672(2)
V(2) O(23) 1.680(2)
V(3) O(31) 1.665(2)
V(3) O(32) 1.669(2)
V(3) O(33) 1.674(2)
V(4) O(41) 1.676(2)
V(4) O(42) 1.668(2)
V(4) O(43) 1.678(2)
V(5) O(51) 1.674(2)
V(5) O(52) 1.679(2)
V(5) O(53) 1.670(2)
V(6) O(61) 1.679(2)
V(6) O(62) 1.681(2)
V(6) O(63) 1.682(2)
V(7) O(71) 1.681(2)
V(7) O(72) 1.669(2)
V(7) O(73) 1.678(2)
V(8) O(81) 1.674(2)
V(8) O(82) 1.672(2)
V(8) O(83) 1.680(2)
V(9) O(91) 1.672(2)
V(10) O(101) 1.677(2)
V(11) O(111) 1.676(2)
V(1) O(108) 1.761(2)
V(8) O(108) 1.755(2)
V(2) O(207) 1.762(2)
V(7) O(207) 1.748(2)
V(3) O(304) 1.749(2)
V(4) O(304) 1.754(2)
V(5) O(506) 1.761(3)
V(6) O(506) 1.740(3)
V(9) O(911) 1.759(4)
V(11) O(911) 1.742(4)
V(10) O(1010) 1.7460(7)
